data_7014081
loop_
_publ_author_name
'Davies, Graham M.'
'Aarons, Rebecca J.'
'Motson, Graham R.'
'Jeffery, John C.'
'Adams, Harry'
'Faulkner, Stephen'
'Ward, Michael D.'

_publ_section_title
;
 Structural and near-IR photophysical studies on ternary lanthanide
 complexes containing poly(pyrazolyl)borate and 1,3-diketonate ligands.
;
_journal_issue 8
_journal_name_full 'Dalton transactions (Cambridge, England : 2003)'
_journal_page_first 1136
_journal_page_last 1144
_journal_paper_doi 10.1039/b400992d
_journal_year 2004
_chemical_formula_moiety 'C46.25 H36.50 B Cl0.50 N6 O4 Pr'
_chemical_formula_sum 'C46.25 H36.5 B Cl0.5 N6 O4 Pr'
_chemical_formula_weight 909.76
_chemical_name_systematic
;
?
;
_space_group_IT_number 14
_symmetry_cell_setting monoclinic
_symmetry_space_group_name_Hall '-P 2ybc'
_symmetry_space_group_name_H-M 'P 1 21/c 1'
_atom_sites_solution_hydrogens geom
_atom_sites_solution_primary direct
_atom_sites_solution_secondary difmap
_audit_creation_method SHELXL-97
_cell_angle_alpha 90.00
_cell_angle_beta 117.7670(10)
_cell_angle_gamma 90.00
_cell_formula_units_Z 8
_cell_length_a 19.2028(12)
_cell_length_b 26.5714(17)
_cell_length_c 18.1524(12)
_cell_measurement_reflns_used 15555
_cell_measurement_temperature 150(2)
_cell_measurement_theta_max 53.111
_cell_measurement_theta_min 4.488
_cell_volume 8195.6(9)
_computing_cell_refinement 'Bruker SMART'
_computing_data_collection 'Bruker SMART'
_computing_data_reduction 'Bruker SHELXTL'
_computing_molecular_graphics 'Bruker SHELXTL'
_computing_publication_material 'Bruker SHELXTL'
_computing_structure_refinement 'SHELXL-97 (Sheldrick, 1997)'
_computing_structure_solution 'SHELXS-97 (Sheldrick, 1997)'
_diffrn_ambient_temperature 150(2)
_diffrn_measured_fraction_theta_full 0.986
_diffrn_measured_fraction_theta_max 0.986
_diffrn_measurement_device_type 'CCD area detector'
_diffrn_measurement_method 'phi and omega scans'
_diffrn_radiation_monochromator graphite
_diffrn_radiation_source 'fine-focus sealed tube'
_diffrn_radiation_type MoK\a
_diffrn_radiation_wavelength 0.71073
_diffrn_reflns_av_R_equivalents 0.0753
_diffrn_reflns_av_sigmaI/netI 0.0815
_diffrn_reflns_limit_h_max 24
_diffrn_reflns_limit_h_min -24
_diffrn_reflns_limit_k_max 34
_diffrn_reflns_limit_k_min -34
_diffrn_reflns_limit_l_max 23
_diffrn_reflns_limit_l_min -23
_diffrn_reflns_number 91231
_diffrn_reflns_theta_full 27.53
_diffrn_reflns_theta_max 27.53
_diffrn_reflns_theta_min 1.20
_exptl_absorpt_coefficient_mu 1.274
_exptl_absorpt_correction_T_max 0.7848
_exptl_absorpt_correction_T_min 0.6432
_exptl_absorpt_correction_type none
_exptl_absorpt_process_details SADABS
_exptl_crystal_colour green
_exptl_crystal_density_diffrn 1.475
_exptl_crystal_density_method 'not measured'
_exptl_crystal_description block
_exptl_crystal_F_000 3684
_exptl_crystal_size_max 0.38
_exptl_crystal_size_mid 0.21
_exptl_crystal_size_min 0.20
_refine_diff_density_max 1.007
_refine_diff_density_min -0.865
_refine_diff_density_rms 0.085
_refine_ls_extinction_method none
_refine_ls_goodness_of_fit_ref 0.880
_refine_ls_hydrogen_treatment mixed
_refine_ls_matrix_type full
_refine_ls_number_parameters 1087
_refine_ls_number_reflns 18617
_refine_ls_number_restraints 0
_refine_ls_restrained_S_all 0.880
_refine_ls_R_factor_all 0.0743
_refine_ls_R_factor_gt 0.0385
_refine_ls_shift/su_max 0.002
_refine_ls_shift/su_mean 0.000
_refine_ls_structure_factor_coef Fsqd
_refine_ls_weighting_details 'calc w=1/[\s^2^(Fo^2^)+(0.0306P)^2^+0.0000P] where P=(Fo^2^+2Fc^2^)/3'
_refine_ls_weighting_scheme calc
_refine_ls_wR_factor_gt 0.0667
_refine_ls_wR_factor_ref 0.0733
_reflns_number_gt 12728
_reflns_number_total 18617
_reflns_threshold_expression >2sigma(I)
_cod_data_source_file b400992d.txt
_cod_data_source_block imw22m
_cod_depositor_comments
;
The following automatic conversions were performed:
'_symmetry_cell_setting' value 'Monoclinic' changed to 'monoclinic'
according to '/home/saulius/struct/CIF-dictionaries/cif_core.dic'
dictionary named 'cif_core.dic' version 2.4.1 from 2010-06-29.

Automatic conversion script
Id: cif_fix_enum 1527 2010-12-29 10:47:43Z saulius 
;
_cod_original_sg_symbol_H-M P2(1)/c
_cod_original_formula_sum 'C46.25 H36.50 B Cl0.50 N6 O4 Pr'
_cod_database_code 7014081

loop_
_symmetry_equiv_pos_as_xyz
'x, y, z'
'-x, y+1/2, -z+1/2'
'-x, -y, -z'
'x, -y-1/2, z-1/2'

loop_
_atom_site_label
_atom_site_type_symbol
_atom_site_fract_x
_atom_site_fract_y
_atom_site_fract_z
_atom_site_U_iso_or_equiv
_atom_site_adp_type
_atom_site_occupancy
_atom_site_symmetry_multiplicity
_atom_site_calc_flag
_atom_site_refinement_flags
_atom_site_disorder_assembly
_atom_site_disorder_group
C113 C 0.81611(19) 0.35497(12) 0.2638(2) 0.0274(8) Uani 1 1 d . . .
H113 H 0.7686 0.3676 0.2610 0.033 Uiso 1 1 calc R . .
Pr1 Pr 1.007018(11) 0.302923(7) 0.266974(11) 0.02134(5) Uani 1 1 d . . .
B1 B 0.9894(3) 0.15410(16) 0.2376(3) 0.0345(10) Uani 1 1 d . . .
H1A H 1.0504(18) 0.1568(11) 0.2437(18) 0.031(9) Uiso 1 1 d . . .
H1B H 0.9658(17) 0.1138(11) 0.2292(17) 0.026(8) Uiso 1 1 d . . .
C101 C 0.76505(19) 0.26780(12) 0.26516(19) 0.0240(7) Uani 1 1 d . . .
C102 C 0.7642(2) 0.21819(13) 0.2390(2) 0.0299(8) Uani 1 1 d . . .
H102 H 0.8020 0.2078 0.2222 0.036 Uiso 1 1 calc R . .
C103 C 0.7091(2) 0.18406(13) 0.2372(2) 0.0333(9) Uani 1 1 d . . .
H103 H 0.7085 0.1507 0.2181 0.040 Uiso 1 1 calc R . .
C104 C 0.6544(2) 0.19846(14) 0.2634(2) 0.0344(9) Uani 1 1 d . . .
H104 H 0.6169 0.1749 0.2627 0.041 Uiso 1 1 calc R . .
C105 C 0.6551(2) 0.24692(14) 0.2903(2) 0.0353(9) Uani 1 1 d . . .
H105 H 0.6183 0.2567 0.3087 0.042 Uiso 1 1 calc R . .
C106 C 0.70968(19) 0.28181(13) 0.2907(2) 0.0299(8) Uani 1 1 d . . .
H106 H 0.7090 0.3154 0.3084 0.036 Uiso 1 1 calc R . .
O111 O 0.88466(13) 0.28169(8) 0.26379(14) 0.0281(5) Uani 1 1 d . . .
C112 C 0.82616(18) 0.30279(12) 0.26530(19) 0.0233(7) Uani 1 1 d . . .
C114 C 0.87178(19) 0.38966(12) 0.26618(19) 0.0228(7) Uani 1 1 d . . .
O115 O 0.93810(13) 0.37675(8) 0.27294(14) 0.0278(5) Uani 1 1 d . . .
C121 C 0.85651(19) 0.44527(12) 0.26229(19) 0.0241(7) Uani 1 1 d . . .
C122 C 0.9166(2) 0.47722(13) 0.2705(2) 0.0363(9) Uani 1 1 d . . .
H122 H 0.9646 0.4636 0.2763 0.044 Uiso 1 1 calc R . .
C123 C 0.9071(2) 0.52907(14) 0.2704(2) 0.0446(10) Uani 1 1 d . . .
H123 H 0.9489 0.5507 0.2766 0.054 Uiso 1 1 calc R . .
C124 C 0.8379(2) 0.54899(13) 0.2614(2) 0.0375(9) Uani 1 1 d . . .
H124 H 0.8316 0.5845 0.2614 0.045 Uiso 1 1 calc R . .
C125 C 0.7783(2) 0.51795(13) 0.2525(2) 0.0375(9) Uani 1 1 d . . .
H125 H 0.7302 0.5318 0.2461 0.045 Uiso 1 1 calc R . .
C126 C 0.7871(2) 0.46627(13) 0.2525(2) 0.0345(9) Uani 1 1 d . . .
H126 H 0.7447 0.4450 0.2458 0.041 Uiso 1 1 calc R . .
C131 C 1.1678(2) 0.43889(12) 0.2681(2) 0.0274(8) Uani 1 1 d . . .
C132 C 1.1378(2) 0.47261(13) 0.3057(2) 0.0344(9) Uani 1 1 d . . .
H132 H 1.1078 0.4604 0.3313 0.041 Uiso 1 1 calc R . .
C133 C 1.1519(2) 0.52351(14) 0.3056(3) 0.0428(10) Uani 1 1 d . . .
H133 H 1.1327 0.5461 0.3325 0.051 Uiso 1 1 calc R . .
C134 C 1.1937(2) 0.54182(14) 0.2665(2) 0.0403(10) Uani 1 1 d . . .
H134 H 1.2014 0.5770 0.2645 0.048 Uiso 1 1 calc R . .
C135 C 1.2239(2) 0.50903(14) 0.2308(2) 0.0389(9) Uani 1 1 d . . .
H135 H 1.2542 0.5215 0.2056 0.047 Uiso 1 1 calc R . .
C136 C 1.2109(2) 0.45797(13) 0.2307(2) 0.0343(9) Uani 1 1 d . . .
H136 H 1.2316 0.4357 0.2050 0.041 Uiso 1 1 calc R . .
O141 O 1.09008(13) 0.37371(8) 0.28072(14) 0.0314(6) Uani 1 1 d . . .
C142 C 1.14838(19) 0.38418(12) 0.2679(2) 0.0261(8) Uani 1 1 d . . .
C143 C 1.1947(2) 0.34768(13) 0.2563(2) 0.0295(8) Uani 1 1 d . . .
H143 H 1.2378(16) 0.3593(10) 0.2504(17) 0.014(8) Uiso 1 1 d . . .
C144 C 1.18175(19) 0.29587(12) 0.25597(19) 0.0260(8) Uani 1 1 d . . .
O145 O 1.12332(13) 0.27639(8) 0.26127(14) 0.0279(5) Uani 1 1 d . . .
C151 C 1.23925(19) 0.25928(12) 0.25091(19) 0.0264(8) Uani 1 1 d . . .
C152 C 1.2395(2) 0.21011(12) 0.2757(2) 0.0304(8) Uani 1 1 d . . .
H152 H 1.2042 0.2002 0.2961 0.037 Uiso 1 1 calc R . .
C153 C 1.2908(2) 0.17512(14) 0.2710(2) 0.0371(9) Uani 1 1 d . . .
H153 H 1.2910 0.1415 0.2891 0.044 Uiso 1 1 calc R . .
C154 C 1.3414(2) 0.18885(14) 0.2403(2) 0.0409(10) Uani 1 1 d . . .
H154 H 1.3765 0.1649 0.2369 0.049 Uiso 1 1 calc R . .
C155 C 1.3409(2) 0.23773(15) 0.2146(2) 0.0467(11) Uani 1 1 d . . .
H155 H 1.3752 0.2472 0.1926 0.056 Uiso 1 1 calc R . .
C156 C 1.2909(2) 0.27301(14) 0.2204(2) 0.0368(9) Uani 1 1 d . . .
H156 H 1.2919 0.3067 0.2036 0.044 Uiso 1 1 calc R . .
N161 N 0.99741(16) 0.17383(10) 0.32201(17) 0.0279(7) Uani 1 1 d . . .
N162 N 1.02596(15) 0.22028(10) 0.35123(16) 0.0251(6) Uani 1 1 d . . .
C163 C 1.02911(19) 0.22369(13) 0.4267(2) 0.0287(8) Uani 1 1 d . . .
C164 C 1.0036(2) 0.17920(14) 0.4466(2) 0.0395(10) Uani 1 1 d . . .
H164 H 1.0006 0.1715 0.4961 0.047 Uiso 1 1 calc R . .
C165 C 0.9837(2) 0.14896(14) 0.3786(2) 0.0392(10) Uani 1 1 d . . .
H165 H 0.9634 0.1157 0.3724 0.047 Uiso 1 1 calc R . .
N171 N 1.05913(16) 0.31088(10) 0.42839(16) 0.0270(7) Uani 1 1 d . . .
C172 C 1.05285(19) 0.27139(13) 0.4718(2) 0.0280(8) Uani 1 1 d . . .
C173 C 1.0658(2) 0.27682(16) 0.5539(2) 0.0397(10) Uani 1 1 d . . .
H173 H 1.0604 0.2488 0.5834 0.048 Uiso 1 1 calc R . .
C174 C 1.0864(2) 0.32335(16) 0.5913(2) 0.0437(10) Uani 1 1 d . . .
H174 H 1.0950 0.3277 0.6469 0.052 Uiso 1 1 calc R . .
C175 C 1.0944(2) 0.36331(15) 0.5482(2) 0.0375(9) Uani 1 1 d . . .
H175 H 1.1100 0.3955 0.5735 0.045 Uiso 1 1 calc R . .
C176 C 1.0794(2) 0.35563(14) 0.4668(2) 0.0343(9) Uani 1 1 d . . .
H176 H 1.0836 0.3836 0.4365 0.041 Uiso 1 1 calc R . .
N181 N 0.92903(17) 0.18608(10) 0.16434(18) 0.0305(7) Uani 1 1 d . . .
N182 N 0.94299(16) 0.23482(10) 0.15288(17) 0.0277(7) Uani 1 1 d . . .
C183 C 0.8815(2) 0.24972(13) 0.0809(2) 0.0293(8) Uani 1 1 d . . .
C184 C 0.8275(2) 0.21052(14) 0.0460(2) 0.0416(10) Uani 1 1 d . . .
H184 H 0.7793 0.2109 -0.0042 0.050 Uiso 1 1 calc R . .
C185 C 0.8603(2) 0.17125(14) 0.1011(2) 0.0434(10) Uani 1 1 d . . .
H185 H 0.8377 0.1387 0.0952 0.052 Uiso 1 1 calc R . .
N191 N 0.92872(16) 0.33411(10) 0.11025(17) 0.0282(7) Uani 1 1 d . . .
C192 C 0.8790(2) 0.30143(13) 0.0522(2) 0.0285(8) Uani 1 1 d . . .
C193 C 0.8282(2) 0.31680(14) -0.0289(2) 0.0363(9) Uani 1 1 d . . .
H193 H 0.7937 0.2933 -0.0686 0.044 Uiso 1 1 calc R . .
C194 C 0.8287(2) 0.36618(14) -0.0504(2) 0.0397(10) Uani 1 1 d . . .
H194 H 0.7946 0.3772 -0.1054 0.048 Uiso 1 1 calc R . .
C195 C 0.8788(2) 0.39966(14) 0.0081(2) 0.0374(9) Uani 1 1 d . . .
H195 H 0.8798 0.4340 -0.0058 0.045 Uiso 1 1 calc R . .
C196 C 0.9276(2) 0.38219(13) 0.0876(2) 0.0354(9) Uani 1 1 d . . .
H196 H 0.9620 0.4054 0.1279 0.042 Uiso 1 1 calc R . .
Pr2 Pr 0.494459(11) 0.011352(7) 0.217125(11) 0.02152(5) Uani 1 1 d . . .
B2 B 0.4664(3) -0.14055(17) 0.1785(3) 0.0352(10) Uani 1 1 d . . .
H2A H 0.4850(17) -0.1814(12) 0.1885(19) 0.032(9) Uiso 1 1 d . . .
H2B H 0.4052(19) -0.1366(12) 0.128(2) 0.037(10) Uiso 1 1 d . . .
C201 C 0.22175(19) -0.00945(12) 0.05469(19) 0.0253(7) Uani 1 1 d . . .
C202 C 0.2279(2) -0.06027(13) 0.0756(2) 0.0330(9) Uani 1 1 d . . .
H202 H 0.2782 -0.0746 0.1092 0.040 Uiso 1 1 calc R . .
C203 C 0.1616(2) -0.09011(15) 0.0481(2) 0.0422(10) Uani 1 1 d . . .
H203 H 0.1666 -0.1247 0.0631 0.051 Uiso 1 1 calc R . .
C204 C 0.0892(2) -0.07009(17) -0.0005(3) 0.0486(11) Uani 1 1 d . . .
H204 H 0.0438 -0.0909 -0.0196 0.058 Uiso 1 1 calc R . .
C205 C 0.0812(2) -0.02038(16) -0.0219(3) 0.0501(11) Uani 1 1 d . . .
H205 H 0.0305 -0.0065 -0.0555 0.060 Uiso 1 1 calc R . .
C206 C 0.1475(2) 0.00950(14) 0.0059(2) 0.0374(9) Uani 1 1 d . . .
H206 H 0.1417 0.0441 -0.0091 0.045 Uiso 1 1 calc R . .
O211 O 0.35856(13) -0.00207(8) 0.13312(14) 0.0290(5) Uani 1 1 d . . .
C212 C 0.29551(19) 0.02122(12) 0.0876(2) 0.0246(8) Uani 1 1 d . . .
C213 C 0.2935(2) 0.07235(14) 0.0667(2) 0.0296(8) Uani 1 1 d . . .
H213 H 0.2476(17) 0.0864(11) 0.0342(18) 0.014(8) Uiso 1 1 d . . .
C214 C 0.3604(2) 0.10291(12) 0.0954(2) 0.0253(8) Uani 1 1 d . . .
O215 O 0.42863(13) 0.08840(8) 0.14854(14) 0.0285(5) Uani 1 1 d . . .
C221 C 0.3547(2) 0.15527(12) 0.0608(2) 0.0259(8) Uani 1 1 d . . .
C222 C 0.4239(2) 0.18279(13) 0.0867(2) 0.0345(9) Uani 1 1 d . . .
H222 H 0.4723 0.1692 0.1278 0.041 Uiso 1 1 calc R . .
C223 C 0.4229(2) 0.22984(14) 0.0530(2) 0.0434(10) Uani 1 1 d . . .
H223 H 0.4706 0.2479 0.0698 0.052 Uiso 1 1 calc R . .
C224 C 0.3530(3) 0.25029(14) -0.0045(2) 0.0477(11) Uani 1 1 d . . .
H224 H 0.3524 0.2825 -0.0276 0.057 Uiso 1 1 calc R . .
C225 C 0.2845(3) 0.22452(15) -0.0285(2) 0.0476(11) Uani 1 1 d . . .
H225 H 0.2361 0.2392 -0.0672 0.057 Uiso 1 1 calc R . .
C226 C 0.2851(2) 0.17702(13) 0.0034(2) 0.0363(9) Uani 1 1 d . . .
H226 H 0.2370 0.1592 -0.0146 0.044 Uiso 1 1 calc R . .
C231 C 0.6252(2) 0.12964(12) 0.4294(2) 0.0258(8) Uani 1 1 d . . .
C232 C 0.5673(2) 0.16538(12) 0.3884(2) 0.0311(8) Uani 1 1 d . . .
H232 H 0.5286 0.1591 0.3327 0.037 Uiso 1 1 calc R . .
C233 C 0.5643(2) 0.21011(14) 0.4264(2) 0.0418(10) Uani 1 1 d . . .
H233 H 0.5234 0.2337 0.3975 0.050 Uiso 1 1 calc R . .
C234 C 0.6212(3) 0.21984(15) 0.5063(3) 0.0478(11) Uani 1 1 d . . .
H234 H 0.6200 0.2505 0.5327 0.057 Uiso 1 1 calc R . .
C235 C 0.6796(3) 0.18544(15) 0.5480(2) 0.0482(11) Uani 1 1 d . . .
H235 H 0.7191 0.1926 0.6030 0.058 Uiso 1 1 calc R . .
C236 C 0.6819(2) 0.14031(13) 0.5109(2) 0.0354(9) Uani 1 1 d . . .
H236 H 0.7222 0.1165 0.5409 0.043 Uiso 1 1 calc R . .
O241 O 0.57124(13) 0.07949(8) 0.30880(13) 0.0265(5) Uani 1 1 d . . .
C242 C 0.62289(19) 0.08141(12) 0.3849(2) 0.0241(8) Uani 1 1 d . . .
N261 N 0.47252(17) -0.12022(10) 0.26176(17) 0.0296(7) Uani 1 1 d . . .
N262 N 0.46130(16) -0.07124(10) 0.27365(17) 0.0276(7) Uani 1 1 d . . .
C263 C 0.4491(2) -0.06916(13) 0.3410(2) 0.0286(8) Uani 1 1 d . . .
C264 C 0.4527(2) -0.11771(13) 0.3728(2) 0.0390(9) Uani 1 1 d . . .
H264 H 0.4465 -0.1272 0.4199 0.047 Uiso 1 1 calc R . .
C265 C 0.4671(2) -0.14819(14) 0.3209(2) 0.0393(9) Uani 1 1 d . . .
H265 H 0.4725 -0.1837 0.3256 0.047 Uiso 1 1 calc R . .
N271 N 0.44714(16) 0.02060(10) 0.33277(16) 0.0266(7) Uani 1 1 d . . .
C272 C 0.43433(19) -0.02048(13) 0.3686(2) 0.0276(8) Uani 1 1 d . . .
C273 C 0.4082(2) -0.01653(15) 0.4281(2) 0.0375(9) Uani 1 1 d . . .
H273 H 0.3988 -0.0459 0.4521 0.045 Uiso 1 1 calc R . .
C274 C 0.3961(2) 0.03050(15) 0.4519(2) 0.0422(10) Uani 1 1 d . . .
H274 H 0.3788 0.0339 0.4929 0.051 Uiso 1 1 calc R . .
C275 C 0.4093(2) 0.07259(14) 0.4161(2) 0.0371(9) Uani 1 1 d . . .
H275 H 0.4015 0.1054 0.4318 0.044 Uiso 1 1 calc R . .
C276 C 0.4343(2) 0.06585(13) 0.3567(2) 0.0312(8) Uani 1 1 d . . .
H276 H 0.4428 0.0949 0.3315 0.037 Uiso 1 1 calc R . .
N281 N 0.52534(16) -0.11360(10) 0.15543(17) 0.0295(7) Uani 1 1 d . . .
N282 N 0.52646(16) -0.06286(10) 0.14523(16) 0.0253(6) Uani 1 1 d . . .
C283 C 0.57652(19) -0.05448(13) 0.1132(2) 0.0269(8) Uani 1 1 d . . .
C284 C 0.6066(2) -0.10000(13) 0.1025(2) 0.0350(9) Uani 1 1 d . . .
H284 H 0.6427 -0.1050 0.0810 0.042 Uiso 1 1 calc R . .
C285 C 0.5731(2) -0.13590(14) 0.1295(2) 0.0387(9) Uani 1 1 d . . .
H285 H 0.5820 -0.1711 0.1300 0.046 Uiso 1 1 calc R . .
N291 N 0.56257(16) 0.03401(10) 0.12473(16) 0.0274(7) Uani 1 1 d . . .
C292 C 0.59094(19) -0.00319(12) 0.09510(19) 0.0254(8) Uani 1 1 d . . .
C293 C 0.6292(2) 0.00723(14) 0.0482(2) 0.0343(9) Uani 1 1 d . . .
H293 H 0.6489 -0.0194 0.0284 0.041 Uiso 1 1 calc R . .
C294 C 0.6383(2) 0.05618(14) 0.0306(2) 0.0361(9) Uani 1 1 d . . .
H294 H 0.6640 0.0638 -0.0020 0.043 Uiso 1 1 calc R . .
C295 C 0.6099(2) 0.09426(14) 0.0607(2) 0.0330(9) Uani 1 1 d . . .
H295 H 0.6158 0.1285 0.0496 0.040 Uiso 1 1 calc R . .
C296 C 0.5727(2) 0.08161(13) 0.1072(2) 0.0327(9) Uani 1 1 d . . .
H296 H 0.5533 0.1080 0.1279 0.039 Uiso 1 1 calc R . .
O245 O 0.61926(13) -0.01818(8) 0.31948(13) 0.0288(5) Uani 1 1 d . . .
C244 C 0.66883(19) -0.00644(13) 0.3928(2) 0.0248(7) Uani 1 1 d . . .
C243 C 0.67318(19) 0.04131(12) 0.4277(2) 0.0263(8) Uani 1 1 d . . .
H243 H 0.7123 0.0468 0.4835 0.032 Uiso 1 1 calc R . .
C251 C 0.7213(2) -0.04855(13) 0.4440(2) 0.0268(8) Uani 1 1 d . . .
C252 C 0.6985(2) -0.09748(13) 0.4156(2) 0.0350(9) Uani 1 1 d . . .
H252 H 0.6525 -0.1030 0.3643 0.042 Uiso 1 1 calc R . .
C256 C 0.7892(2) -0.04181(14) 0.5195(2) 0.0380(9) Uani 1 1 d . . .
H256 H 0.8056 -0.0087 0.5401 0.046 Uiso 1 1 calc R . .
C254 C 0.8095(2) -0.13080(15) 0.5362(2) 0.0446(10) Uani 1 1 d . . .
H254 H 0.8394 -0.1588 0.5677 0.054 Uiso 1 1 calc R . .
C253 C 0.7425(2) -0.13827(15) 0.4618(2) 0.0459(10) Uani 1 1 d . . .
H253 H 0.7263 -0.1715 0.4420 0.055 Uiso 1 1 calc R . .
C255 C 0.8327(2) -0.08245(15) 0.5646(2) 0.0451(10) Uani 1 1 d . . .
H255 H 0.8791 -0.0771 0.6156 0.054 Uiso 1 1 calc R . .
Cl1 Cl 0.99228(9) 1.00831(5) 0.41717(9) 0.0923(5) Uani 1 1 d . . .
C500 C 0.9534(6) 0.9704(3) 0.4746(6) 0.069(3) Uani 0.50 1 d P . .
H50A H 0.8962 0.9762 0.4527 0.083 Uiso 0.50 1 calc PR . .
H50B H 0.9624 0.9341 0.4702 0.083 Uiso 0.50 1 calc PR . .

loop_
_atom_site_aniso_label
_atom_site_aniso_U_11
_atom_site_aniso_U_22
_atom_site_aniso_U_33
_atom_site_aniso_U_23
_atom_site_aniso_U_13
_atom_site_aniso_U_12
C113 0.023(2) 0.024(2) 0.039(2) -0.0004(15) 0.0178(17) 0.0025(15)
Pr1 0.02251(11) 0.01865(10) 0.02524(10) -0.00007(8) 0.01311(8) -0.00002(8)
B1 0.037(3) 0.025(2) 0.043(3) 0.001(2) 0.020(2) 0.003(2)
C101 0.024(2) 0.0243(19) 0.0214(17) 0.0033(14) 0.0083(15) 0.0006(15)
C102 0.026(2) 0.030(2) 0.034(2) 0.0007(16) 0.0138(17) -0.0004(16)
C103 0.032(2) 0.027(2) 0.039(2) -0.0028(16) 0.0148(18) -0.0050(17)
C104 0.023(2) 0.036(2) 0.039(2) 0.0083(18) 0.0108(17) -0.0039(17)
C105 0.029(2) 0.039(2) 0.045(2) 0.0081(18) 0.0234(19) 0.0040(18)
C106 0.030(2) 0.026(2) 0.033(2) 0.0033(16) 0.0140(17) 0.0024(16)
O111 0.0274(14) 0.0200(13) 0.0418(14) 0.0010(11) 0.0203(12) 0.0016(11)
C112 0.0207(19) 0.0255(19) 0.0229(17) -0.0008(15) 0.0096(15) -0.0010(15)
C114 0.0227(19) 0.0241(19) 0.0200(17) 0.0012(14) 0.0085(15) 0.0014(15)
O115 0.0261(14) 0.0231(13) 0.0371(14) -0.0008(10) 0.0172(12) 0.0006(10)
C121 0.026(2) 0.0245(19) 0.0204(18) 0.0020(14) 0.0094(15) 0.0028(15)
C122 0.029(2) 0.023(2) 0.055(3) 0.0019(17) 0.018(2) 0.0004(16)
C123 0.036(3) 0.024(2) 0.062(3) 0.0011(19) 0.013(2) -0.0079(18)
C124 0.048(3) 0.018(2) 0.036(2) 0.0002(16) 0.011(2) 0.0048(19)
C125 0.042(2) 0.025(2) 0.050(2) 0.0072(18) 0.025(2) 0.0131(19)
C126 0.034(2) 0.030(2) 0.045(2) 0.0048(17) 0.022(2) 0.0015(17)
C131 0.026(2) 0.0201(19) 0.035(2) -0.0005(15) 0.0132(17) -0.0013(15)
C132 0.033(2) 0.026(2) 0.052(2) -0.0029(17) 0.026(2) 0.0004(17)
C133 0.041(3) 0.027(2) 0.063(3) -0.0079(19) 0.026(2) 0.0016(18)
C134 0.034(2) 0.023(2) 0.059(3) 0.0030(18) 0.018(2) -0.0057(18)
C135 0.036(2) 0.033(2) 0.052(2) 0.0048(19) 0.024(2) -0.0051(19)
C136 0.033(2) 0.029(2) 0.044(2) 0.0014(17) 0.0210(19) 0.0025(17)
O141 0.0321(15) 0.0249(14) 0.0476(16) -0.0031(11) 0.0272(13) -0.0012(11)
C142 0.023(2) 0.0248(19) 0.0291(19) -0.0007(15) 0.0105(16) -0.0013(15)
C143 0.027(2) 0.026(2) 0.044(2) -0.0025(16) 0.0233(19) -0.0020(16)
C144 0.027(2) 0.027(2) 0.0249(18) -0.0011(15) 0.0127(16) 0.0016(16)
O145 0.0278(14) 0.0199(13) 0.0398(14) -0.0018(10) 0.0190(12) -0.0017(11)
C151 0.025(2) 0.027(2) 0.0270(18) -0.0039(15) 0.0120(16) 0.0036(15)
C152 0.026(2) 0.027(2) 0.036(2) -0.0025(16) 0.0121(17) 0.0010(16)
C153 0.039(2) 0.025(2) 0.042(2) -0.0005(17) 0.0144(19) 0.0085(18)
C154 0.036(2) 0.040(3) 0.047(2) -0.0061(19) 0.020(2) 0.0148(19)
C155 0.049(3) 0.046(3) 0.062(3) -0.001(2) 0.040(2) 0.010(2)
C156 0.040(2) 0.030(2) 0.049(2) 0.0017(18) 0.028(2) 0.0061(18)
N161 0.0303(18) 0.0178(16) 0.0376(17) 0.0063(13) 0.0176(15) 0.0024(13)
N162 0.0250(16) 0.0220(16) 0.0310(16) 0.0053(12) 0.0154(14) 0.0033(13)
C163 0.027(2) 0.032(2) 0.0312(19) 0.0092(16) 0.0171(17) 0.0080(16)
C164 0.045(3) 0.040(2) 0.042(2) 0.0111(19) 0.028(2) 0.0023(19)
C165 0.042(2) 0.031(2) 0.054(3) 0.0142(19) 0.030(2) 0.0009(18)
N171 0.0266(17) 0.0290(17) 0.0270(15) -0.0017(13) 0.0138(13) 0.0005(13)
C172 0.0200(19) 0.037(2) 0.0287(19) 0.0055(16) 0.0130(16) 0.0079(16)
C173 0.037(2) 0.057(3) 0.029(2) 0.0119(19) 0.0189(18) 0.012(2)
C174 0.038(2) 0.064(3) 0.028(2) -0.004(2) 0.0145(19) 0.010(2)
C175 0.029(2) 0.046(3) 0.032(2) -0.0117(18) 0.0106(18) -0.0008(18)
C176 0.034(2) 0.035(2) 0.034(2) -0.0044(17) 0.0161(18) -0.0016(18)
N181 0.0382(19) 0.0201(17) 0.0356(17) -0.0055(13) 0.0191(15) -0.0041(14)
N182 0.0335(18) 0.0208(16) 0.0313(16) -0.0015(13) 0.0171(14) 0.0016(13)
C183 0.037(2) 0.0255(19) 0.0262(18) -0.0030(15) 0.0156(17) -0.0002(17)
C184 0.045(3) 0.033(2) 0.033(2) -0.0078(17) 0.0078(19) -0.0075(19)
C185 0.051(3) 0.028(2) 0.045(2) -0.0097(19) 0.017(2) -0.014(2)
N191 0.0374(19) 0.0213(16) 0.0292(16) 0.0023(12) 0.0184(15) 0.0027(13)
C192 0.031(2) 0.030(2) 0.0263(18) -0.0035(16) 0.0150(16) 0.0034(17)
C193 0.038(2) 0.035(2) 0.032(2) -0.0025(17) 0.0127(18) 0.0015(18)
C194 0.041(2) 0.042(2) 0.033(2) 0.0053(18) 0.0147(19) 0.013(2)
C195 0.047(3) 0.026(2) 0.042(2) 0.0087(18) 0.022(2) 0.0082(18)
C196 0.046(3) 0.027(2) 0.035(2) -0.0012(17) 0.020(2) -0.0013(18)
Pr2 0.02154(10) 0.02154(10) 0.02090(9) 0.00006(8) 0.00940(8) 0.00004(8)
B2 0.039(3) 0.026(3) 0.039(3) -0.006(2) 0.017(2) -0.005(2)
C201 0.028(2) 0.0269(19) 0.0233(17) -0.0034(15) 0.0142(16) -0.0019(16)
C202 0.031(2) 0.033(2) 0.035(2) 0.0004(17) 0.0160(18) -0.0049(17)
C203 0.049(3) 0.042(2) 0.041(2) -0.0045(19) 0.025(2) -0.013(2)
C204 0.035(3) 0.061(3) 0.053(3) -0.017(2) 0.023(2) -0.022(2)
C205 0.028(2) 0.056(3) 0.057(3) -0.005(2) 0.011(2) -0.001(2)
C206 0.027(2) 0.037(2) 0.042(2) -0.0024(18) 0.0111(18) -0.0018(18)
O211 0.0265(14) 0.0235(14) 0.0312(13) 0.0022(10) 0.0085(11) 0.0008(11)
C212 0.027(2) 0.027(2) 0.0223(17) -0.0029(14) 0.0137(16) 0.0013(16)
C213 0.022(2) 0.031(2) 0.034(2) 0.0044(16) 0.0109(18) 0.0066(17)
C214 0.028(2) 0.026(2) 0.0260(19) -0.0031(15) 0.0162(17) 0.0037(16)
O215 0.0224(14) 0.0260(14) 0.0314(13) 0.0018(11) 0.0078(11) 0.0018(11)
C221 0.030(2) 0.0217(19) 0.0266(19) -0.0013(14) 0.0142(17) 0.0020(16)
C222 0.037(2) 0.025(2) 0.044(2) -0.0021(16) 0.0213(19) 0.0033(17)
C223 0.049(3) 0.028(2) 0.058(3) -0.005(2) 0.029(2) -0.008(2)
C224 0.071(3) 0.024(2) 0.047(3) 0.0039(19) 0.027(2) -0.007(2)
C225 0.051(3) 0.036(2) 0.041(2) 0.0090(19) 0.009(2) 0.008(2)
C226 0.035(2) 0.031(2) 0.037(2) 0.0059(17) 0.0119(19) -0.0009(18)
C231 0.031(2) 0.0244(19) 0.0266(19) -0.0005(15) 0.0175(17) -0.0046(16)
C232 0.033(2) 0.027(2) 0.033(2) 0.0002(16) 0.0153(18) -0.0043(17)
C233 0.054(3) 0.026(2) 0.051(3) 0.0015(18) 0.029(2) 0.0021(19)
C234 0.070(3) 0.028(2) 0.052(3) -0.011(2) 0.034(3) -0.002(2)
C235 0.063(3) 0.042(3) 0.035(2) -0.0128(19) 0.019(2) -0.007(2)
C236 0.041(2) 0.030(2) 0.032(2) -0.0018(17) 0.0151(19) 0.0014(18)
O241 0.0277(14) 0.0255(13) 0.0239(13) -0.0012(10) 0.0098(11) -0.0033(10)
C242 0.023(2) 0.028(2) 0.0243(18) -0.0010(15) 0.0138(16) -0.0060(15)
N261 0.0362(18) 0.0194(16) 0.0316(17) 0.0017(13) 0.0143(14) -0.0005(13)
N262 0.0288(17) 0.0244(16) 0.0294(16) 0.0023(13) 0.0133(14) -0.0014(13)
C263 0.024(2) 0.031(2) 0.0288(19) 0.0044(16) 0.0114(17) -0.0027(16)
C264 0.054(3) 0.031(2) 0.033(2) 0.0067(17) 0.021(2) -0.0057(19)
C265 0.048(3) 0.026(2) 0.037(2) 0.0069(17) 0.013(2) -0.0052(18)
N271 0.0270(17) 0.0281(17) 0.0285(16) 0.0003(13) 0.0160(14) -0.0019(13)
C272 0.026(2) 0.030(2) 0.0255(18) 0.0030(15) 0.0110(16) -0.0006(16)
C273 0.038(2) 0.045(3) 0.038(2) 0.0103(19) 0.0249(19) 0.0009(19)
C274 0.046(3) 0.053(3) 0.041(2) 0.002(2) 0.031(2) 0.005(2)
C275 0.042(2) 0.037(2) 0.040(2) -0.0053(18) 0.026(2) 0.0061(19)
C276 0.030(2) 0.029(2) 0.038(2) 0.0010(16) 0.0191(18) 0.0006(16)
N281 0.0337(18) 0.0221(16) 0.0284(16) -0.0034(12) 0.0107(14) -0.0003(13)
N282 0.0264(17) 0.0224(16) 0.0264(16) -0.0023(12) 0.0117(14) 0.0000(12)
C283 0.024(2) 0.029(2) 0.0228(19) -0.0062(15) 0.0073(16) 0.0001(16)
C284 0.036(2) 0.036(2) 0.035(2) -0.0019(17) 0.0182(19) 0.0080(18)
C285 0.043(2) 0.029(2) 0.040(2) -0.0045(17) 0.016(2) 0.0088(19)
N291 0.0281(17) 0.0284(17) 0.0265(16) -0.0044(13) 0.0135(14) -0.0031(13)
C292 0.0212(19) 0.032(2) 0.0181(16) -0.0028(14) 0.0049(14) -0.0012(15)
C293 0.037(2) 0.041(2) 0.0298(19) -0.0067(17) 0.0198(18) -0.0005(18)
C294 0.037(2) 0.045(2) 0.031(2) -0.0031(18) 0.0200(19) -0.0092(19)
C295 0.034(2) 0.032(2) 0.034(2) -0.0005(17) 0.0161(18) -0.0060(17)
C296 0.036(2) 0.029(2) 0.039(2) -0.0010(17) 0.0214(19) -0.0029(17)
O245 0.0283(14) 0.0282(14) 0.0256(13) -0.0040(10) 0.0090(11) 0.0018(11)
C244 0.0195(19) 0.033(2) 0.0249(18) 0.0014(15) 0.0128(15) -0.0004(15)
C243 0.022(2) 0.032(2) 0.0207(18) -0.0015(15) 0.0068(15) -0.0028(16)
C251 0.025(2) 0.031(2) 0.0277(19) 0.0024(15) 0.0152(17) 0.0037(16)
C252 0.034(2) 0.034(2) 0.031(2) 0.0001(17) 0.0095(18) 0.0058(18)
C256 0.030(2) 0.035(2) 0.040(2) -0.0039(18) 0.0094(19) 0.0030(18)
C254 0.046(3) 0.043(3) 0.042(2) 0.014(2) 0.018(2) 0.022(2)
C253 0.050(3) 0.031(2) 0.049(3) -0.0009(19) 0.017(2) 0.007(2)
C255 0.038(3) 0.048(3) 0.036(2) 0.0043(19) 0.0054(19) 0.013(2)
Cl1 0.0893(11) 0.0702(10) 0.0945(11) 0.0126(8) 0.0235(9) 0.0114(8)
C500 0.072(7) 0.059(7) 0.068(7) -0.006(5) 0.025(6) -0.010(5)

loop_
_atom_type_symbol
_atom_type_description
_atom_type_scat_dispersion_real
_atom_type_scat_dispersion_imag
_atom_type_scat_source
C C 0.0033 0.0016 'International Tables Vol C Tables 4.2.6.8 and 6.1.1.4'
H H 0.0000 0.0000 'International Tables Vol C Tables 4.2.6.8 and 6.1.1.4'
B B 0.0013 0.0007 'International Tables Vol C Tables 4.2.6.8 and 6.1.1.4'
N N 0.0061 0.0033 'International Tables Vol C Tables 4.2.6.8 and 6.1.1.4'
O O 0.0106 0.0060 'International Tables Vol C Tables 4.2.6.8 and 6.1.1.4'
Pr Pr -0.2180 2.8214 'International Tables Vol C Tables 4.2.6.8 and 6.1.1.4'
Cl Cl 0.1484 0.1585 'International Tables Vol C Tables 4.2.6.8 and 6.1.1.4'

loop_
_geom_angle_atom_site_label_1
_geom_angle_atom_site_label_2
_geom_angle_atom_site_label_3
_geom_angle
_geom_angle_site_symmetry_1
_geom_angle_site_symmetry_3
_geom_angle_publ_flag
C114 C113 C112 123.8(3) . . ?
O145 Pr1 O111 149.00(7) . . ?
O145 Pr1 O115 142.20(7) . . ?
O111 Pr1 O115 68.72(7) . . ?
O145 Pr1 O141 69.32(7) . . ?
O111 Pr1 O141 141.68(7) . . ?
O115 Pr1 O141 73.05(7) . . ?
O145 Pr1 N182 82.20(8) . . ?
O111 Pr1 N182 73.78(8) . . ?
O115 Pr1 N182 122.80(8) . . ?
O141 Pr1 N182 132.46(8) . . ?
O145 Pr1 N162 84.20(7) . . ?
O111 Pr1 N162 71.45(8) . . ?
O115 Pr1 N162 126.36(7) . . ?
O141 Pr1 N162 134.03(8) . . ?
N182 Pr1 N162 76.39(8) . . ?
O145 Pr1 N171 101.19(8) . . ?
O111 Pr1 N171 84.57(8) . . ?
O115 Pr1 N171 79.35(8) . . ?
O141 Pr1 N171 86.08(8) . . ?
N182 Pr1 N171 137.80(8) . . ?
N162 Pr1 N171 62.36(8) . . ?
O145 Pr1 N191 96.88(8) . . ?
O111 Pr1 N191 89.32(8) . . ?
O115 Pr1 N191 75.17(8) . . ?
O141 Pr1 N191 83.34(8) . . ?
N182 Pr1 N191 62.64(8) . . ?
N162 Pr1 N191 138.33(8) . . ?
N171 Pr1 N191 154.29(8) . . ?
N181 B1 N161 110.6(3) . . ?
C106 C101 C102 118.3(3) . . ?
C106 C101 C112 123.5(3) . . ?
C102 C101 C112 118.1(3) . . ?
C103 C102 C101 121.0(3) . . ?
C102 C103 C104 120.1(3) . . ?
C105 C104 C103 119.6(3) . . ?
C104 C105 C106 120.5(3) . . ?
C101 C106 C105 120.5(3) . . ?
C112 O111 Pr1 140.0(2) . . ?
O111 C112 C113 123.6(3) . . ?
O111 C112 C101 115.3(3) . . ?
C113 C112 C101 121.0(3) . . ?
O115 C114 C113 123.0(3) . . ?
O115 C114 C121 115.8(3) . . ?
C113 C114 C121 121.2(3) . . ?
C114 O115 Pr1 140.1(2) . . ?
C126 C121 C122 118.3(3) . . ?
C126 C121 C114 124.1(3) . . ?
C122 C121 C114 117.7(3) . . ?
C121 C122 C123 120.5(3) . . ?
C124 C123 C122 120.2(3) . . ?
C125 C124 C123 119.8(3) . . ?
C124 C125 C126 120.5(3) . . ?
C121 C126 C125 120.8(3) . . ?
C136 C131 C132 118.6(3) . . ?
C136 C131 C142 123.8(3) . . ?
C132 C131 C142 117.6(3) . . ?
C133 C132 C131 120.1(3) . . ?
C132 C133 C134 120.4(3) . . ?
C135 C134 C133 119.7(3) . . ?
C134 C135 C136 120.7(3) . . ?
C135 C136 C131 120.6(3) . . ?
C142 O141 Pr1 138.4(2) . . ?
O141 C142 C143 123.4(3) . . ?
O141 C142 C131 116.7(3) . . ?
C143 C142 C131 119.9(3) . . ?
C142 C143 C144 124.1(3) . . ?
O145 C144 C143 123.9(3) . . ?
O145 C144 C151 115.9(3) . . ?
C143 C144 C151 120.1(3) . . ?
C144 O145 Pr1 138.9(2) . . ?
C152 C151 C156 118.8(3) . . ?
C152 C151 C144 118.9(3) . . ?
C156 C151 C144 122.3(3) . . ?
C151 C152 C153 120.7(3) . . ?
C154 C153 C152 120.2(3) . . ?
C153 C154 C155 119.5(3) . . ?
C154 C155 C156 120.7(4) . . ?
C155 C156 C151 120.2(3) . . ?
C165 N161 N162 109.6(3) . . ?
C165 N161 B1 128.3(3) . . ?
N162 N161 B1 121.9(3) . . ?
C163 N162 N161 106.2(3) . . ?
C163 N162 Pr1 118.0(2) . . ?
N161 N162 Pr1 128.20(19) . . ?
N162 C163 C164 110.6(3) . . ?
N162 C163 C172 118.9(3) . . ?
C164 C163 C172 130.4(3) . . ?
C165 C164 C163 104.5(3) . . ?
N161 C165 C164 109.1(3) . . ?
C176 N171 C172 117.9(3) . . ?
C176 N171 Pr1 121.3(2) . . ?
C172 N171 Pr1 119.8(2) . . ?
N171 C172 C173 121.4(3) . . ?
N171 C172 C163 115.9(3) . . ?
C173 C172 C163 122.7(3) . . ?
C174 C173 C172 119.1(4) . . ?
C175 C174 C173 119.7(3) . . ?
C174 C175 C176 118.3(4) . . ?
N171 C176 C175 123.6(3) . . ?
C185 N181 N182 109.5(3) . . ?
C185 N181 B1 128.1(3) . . ?
N182 N181 B1 122.2(3) . . ?
C183 N182 N181 106.4(3) . . ?
C183 N182 Pr1 116.4(2) . . ?
N181 N182 Pr1 126.7(2) . . ?
N182 C183 C184 110.5(3) . . ?
N182 C183 C192 119.3(3) . . ?
C184 C183 C192 130.2(3) . . ?
C185 C184 C183 104.2(3) . . ?
N181 C185 C184 109.4(3) . . ?
C196 N191 C192 117.9(3) . . ?
C196 N191 Pr1 123.2(2) . . ?
C192 N191 Pr1 118.4(2) . . ?
N191 C192 C193 121.7(3) . . ?
N191 C192 C183 115.5(3) . . ?
C193 C192 C183 122.8(3) . . ?
C194 C193 C192 119.1(4) . . ?
C193 C194 C195 119.7(4) . . ?
C194 C195 C196 118.6(3) . . ?
N191 C196 C195 123.1(3) . . ?
O211 Pr2 O245 149.77(8) . . ?
O211 Pr2 O215 68.91(7) . . ?
O245 Pr2 O215 140.74(7) . . ?
O211 Pr2 O241 133.61(7) . . ?
O245 Pr2 O241 69.08(7) . . ?
O215 Pr2 O241 74.21(7) . . ?
O211 Pr2 N282 90.56(8) . . ?
O245 Pr2 N282 75.72(8) . . ?
O215 Pr2 N282 124.98(8) . . ?
O241 Pr2 N282 134.38(8) . . ?
O211 Pr2 N262 74.28(8) . . ?
O245 Pr2 N262 76.02(8) . . ?
O215 Pr2 N262 138.08(8) . . ?
O241 Pr2 N262 122.30(8) . . ?
N282 Pr2 N262 73.63(8) . . ?
O211 Pr2 N291 110.58(8) . . ?
O245 Pr2 N291 87.38(8) . . ?
O215 Pr2 N291 76.97(8) . . ?
O241 Pr2 N291 86.73(8) . . ?
N282 Pr2 N291 63.16(8) . . ?
N262 Pr2 N291 136.35(8) . . ?
O211 Pr2 N271 80.92(8) . . ?
O245 Pr2 N271 90.25(8) . . ?
O215 Pr2 N271 92.25(8) . . ?
O241 Pr2 N271 73.30(8) . . ?
N282 Pr2 N271 135.75(8) . . ?
N262 Pr2 N271 62.23(8) . . ?
N291 Pr2 N271 159.36(8) . . ?
N281 B2 N261 111.5(3) . . ?
C206 C201 C202 117.4(3) . . ?
C206 C201 C212 124.2(3) . . ?
C202 C201 C212 118.4(3) . . ?
C203 C202 C201 120.8(4) . . ?
C204 C203 C202 120.1(4) . . ?
C203 C204 C205 120.5(4) . . ?
C204 C205 C206 119.4(4) . . ?
C201 C206 C205 121.8(4) . . ?
C212 O211 Pr2 141.5(2) . . ?
O211 C212 C213 123.2(3) . . ?
O211 C212 C201 115.7(3) . . ?
C213 C212 C201 121.1(3) . . ?
C214 C213 C212 123.7(3) . . ?
O215 C214 C213 123.3(3) . . ?
O215 C214 C221 116.4(3) . . ?
C213 C214 C221 120.3(3) . . ?
C214 O215 Pr2 138.8(2) . . ?
C226 C221 C222 118.1(3) . . ?
C226 C221 C214 123.8(3) . . ?
C222 C221 C214 118.1(3) . . ?
C223 C222 C221 120.6(4) . . ?
C224 C223 C222 120.0(4) . . ?
C225 C224 C223 120.1(4) . . ?
C224 C225 C226 120.4(4) . . ?
C221 C226 C225 120.8(4) . . ?
C232 C231 C236 117.7(3) . . ?
C232 C231 C242 118.7(3) . . ?
C236 C231 C242 123.7(3) . . ?
C231 C232 C233 121.9(3) . . ?
C234 C233 C232 119.3(4) . . ?
C235 C234 C233 120.1(4) . . ?
C234 C235 C236 120.8(4) . . ?
C235 C236 C231 120.3(4) . . ?
C242 O241 Pr2 133.6(2) . . ?
O241 C242 C243 123.9(3) . . ?
O241 C242 C231 115.5(3) . . ?
C243 C242 C231 120.5(3) . . ?
C265 N261 N262 109.0(3) . . ?
C265 N261 B2 125.6(3) . . ?
N262 N261 B2 122.9(3) . . ?
C263 N262 N261 107.0(3) . . ?
C263 N262 Pr2 119.8(2) . . ?
N261 N262 Pr2 131.04(19) . . ?
N262 C263 C264 109.9(3) . . ?
N262 C263 C272 119.4(3) . . ?
C264 C263 C272 130.8(3) . . ?
C265 C264 C263 104.4(3) . . ?
N261 C265 C264 109.8(3) . . ?
C276 N271 C272 117.8(3) . . ?
C276 N271 Pr2 121.5(2) . . ?
C272 N271 Pr2 120.7(2) . . ?
N271 C272 C273 121.7(3) . . ?
N271 C272 C263 116.3(3) . . ?
C273 C272 C263 122.0(3) . . ?
C274 C273 C272 119.1(3) . . ?
C275 C274 C273 119.7(3) . . ?
C274 C275 C276 118.1(3) . . ?
N271 C276 C275 123.6(3) . . ?
C285 N281 N282 109.4(3) . . ?
C285 N281 B2 126.3(3) . . ?
N282 N281 B2 123.5(3) . . ?
C283 N282 N281 106.3(3) . . ?
C283 N282 Pr2 118.3(2) . . ?
N281 N282 Pr2 131.46(19) . . ?
N282 C283 C284 109.9(3) . . ?
N282 C283 C292 119.9(3) . . ?
C284 C283 C292 130.2(3) . . ?
C285 C284 C283 105.1(3) . . ?
N281 C285 C284 109.3(3) . . ?
C296 N291 C292 117.7(3) . . ?
C296 N291 Pr2 122.5(2) . . ?
C292 N291 Pr2 119.8(2) . . ?
N291 C292 C293 121.6(3) . . ?
N291 C292 C283 116.0(3) . . ?
C293 C292 C283 122.4(3) . . ?
C294 C293 C292 119.7(3) . . ?
C293 C294 C295 119.1(3) . . ?
C294 C295 C296 118.6(3) . . ?
N291 C296 C295 123.3(3) . . ?
C244 O245 Pr2 137.0(2) . . ?
O245 C244 C243 123.8(3) . . ?
O245 C244 C251 115.2(3) . . ?
C243 C244 C251 120.8(3) . . ?
C242 C243 C244 123.7(3) . . ?
C252 C251 C256 118.2(3) . . ?
C252 C251 C244 117.6(3) . . ?
C256 C251 C244 124.2(3) . . ?
C253 C252 C251 120.5(4) . . ?
C255 C256 C251 120.9(4) . . ?
C253 C254 C255 119.5(4) . . ?
C254 C253 C252 120.4(4) . . ?
C256 C255 C254 120.5(4) . . ?
C500 Cl1 C500 74.9(5) 3_776 . ?
Cl1 C500 Cl1 105.1(5) 3_776 . ?

loop_
_geom_bond_atom_site_label_1
_geom_bond_atom_site_label_2
_geom_bond_distance
_geom_bond_site_symmetry_2
_geom_bond_publ_flag
C113 C114 1.397(4) . ?
C113 C112 1.398(4) . ?
Pr1 O145 2.390(2) . ?
Pr1 O111 2.391(2) . ?
Pr1 O115 2.397(2) . ?
Pr1 O141 2.403(2) . ?
Pr1 N182 2.589(3) . ?
Pr1 N162 2.603(3) . ?
Pr1 N171 2.627(3) . ?
Pr1 N191 2.656(3) . ?
B1 N181 1.549(5) . ?
B1 N161 1.557(5) . ?
C101 C106 1.393(4) . ?
C101 C102 1.399(4) . ?
C101 C112 1.496(4) . ?
C102 C103 1.382(4) . ?
C103 C104 1.392(5) . ?
C104 C105 1.375(5) . ?
C105 C106 1.396(4) . ?
O111 C112 1.267(3) . ?
C114 O115 1.269(3) . ?
C114 C121 1.502(4) . ?
C121 C126 1.379(4) . ?
C121 C122 1.383(4) . ?
C122 C123 1.389(5) . ?
C123 C124 1.368(5) . ?
C124 C125 1.358(5) . ?
C125 C126 1.384(5) . ?
C131 C136 1.388(4) . ?
C131 C132 1.402(4) . ?
C131 C142 1.500(4) . ?
C132 C133 1.379(5) . ?
C133 C134 1.385(5) . ?
C134 C135 1.366(5) . ?
C135 C136 1.379(5) . ?
O141 C142 1.275(3) . ?
C142 C143 1.397(4) . ?
C143 C144 1.398(4) . ?
C144 O145 1.279(4) . ?
C144 C151 1.506(4) . ?
C151 C152 1.381(4) . ?
C151 C156 1.392(4) . ?
C152 C153 1.385(4) . ?
C153 C154 1.376(5) . ?
C154 C155 1.379(5) . ?
C155 C156 1.380(5) . ?
N161 C165 1.347(4) . ?
N161 N162 1.354(4) . ?
N162 C163 1.346(4) . ?
C163 C164 1.390(5) . ?
C163 C172 1.462(5) . ?
C164 C165 1.369(5) . ?
N171 C176 1.341(4) . ?
N171 C172 1.351(4) . ?
C172 C173 1.400(4) . ?
C173 C174 1.377(5) . ?
C174 C175 1.371(5) . ?
C175 C176 1.381(5) . ?
N181 C185 1.343(4) . ?
N181 N182 1.358(3) . ?
N182 C183 1.349(4) . ?
C183 C184 1.396(5) . ?
C183 C192 1.462(4) . ?
C184 C185 1.378(5) . ?
N191 C196 1.339(4) . ?
N191 C192 1.356(4) . ?
C192 C193 1.395(5) . ?
C193 C194 1.370(5) . ?
C194 C195 1.375(5) . ?
C195 C196 1.384(5) . ?
Pr2 O211 2.357(2) . ?
Pr2 O245 2.380(2) . ?
Pr2 O215 2.423(2) . ?
Pr2 O241 2.436(2) . ?
Pr2 N282 2.592(3) . ?
Pr2 N262 2.624(3) . ?
Pr2 N291 2.633(3) . ?
Pr2 N271 2.659(2) . ?
B2 N281 1.553(5) . ?
B2 N261 1.557(5) . ?
C201 C206 1.376(5) . ?
C201 C202 1.393(4) . ?
C201 C212 1.496(4) . ?
C202 C203 1.380(5) . ?
C203 C204 1.361(5) . ?
C204 C205 1.365(5) . ?
C205 C206 1.381(5) . ?
O211 C212 1.265(4) . ?
C212 C213 1.406(5) . ?
C213 C214 1.400(5) . ?
C214 O215 1.272(4) . ?
C214 C221 1.509(4) . ?
C221 C226 1.382(5) . ?
C221 C222 1.393(5) . ?
C222 C223 1.388(5) . ?
C223 C224 1.371(5) . ?
C224 C225 1.362(5) . ?
C225 C226 1.386(5) . ?
C231 C232 1.385(5) . ?
C231 C236 1.397(5) . ?
C231 C242 1.505(4) . ?
C232 C233 1.389(5) . ?
C233 C234 1.373(5) . ?
C234 C235 1.370(5) . ?
C235 C236 1.386(5) . ?
O241 C242 1.272(4) . ?
C242 C243 1.405(4) . ?
N261 C265 1.348(4) . ?
N261 N262 1.353(3) . ?
N262 C263 1.349(4) . ?
C263 C264 1.402(4) . ?
C263 C272 1.462(5) . ?
C264 C265 1.366(5) . ?
N271 C276 1.340(4) . ?
N271 C272 1.351(4) . ?
C272 C273 1.392(4) . ?
C273 C274 1.377(5) . ?
C274 C275 1.375(5) . ?
C275 C276 1.380(4) . ?
N281 C285 1.346(4) . ?
N281 N282 1.363(3) . ?
N282 C283 1.353(4) . ?
C283 C284 1.393(4) . ?
C283 C292 1.459(4) . ?
C284 C285 1.364(5) . ?
N291 C296 1.340(4) . ?
N291 C292 1.355(4) . ?
C292 C293 1.386(4) . ?
C293 C294 1.370(5) . ?
C294 C295 1.378(5) . ?
C295 C296 1.377(4) . ?
O245 C244 1.263(4) . ?
C244 C243 1.403(4) . ?
C244 C251 1.502(4) . ?
C251 C252 1.391(5) . ?
C251 C256 1.395(5) . ?
C252 C253 1.390(5) . ?
C256 C255 1.378(5) . ?
C254 C253 1.378(5) . ?
C254 C255 1.379(5) . ?
Cl1 C500 1.832(9) 3_776 ?
Cl1 C500 1.840(9) . ?
C500 Cl1 1.832(9) 3_776 ?
